data_7103832
loop_
_publ_author_name
'Venkatesan, Koushik'
'Fern\'andez, Francisco J'
'Blacque, Olivier'
'Fox, Thomas'
'Alfonso, Montserrat'
'Schmalle, Helmut W'
'Berke, Heinz'

_publ_section_title
;
 A facile and novel route to unprecedented manganese C4 cumulenic
 complexes
;
_journal_issue 16
_journal_name_full 'Chemical communications (Cambridge, England)'
_journal_page_first 2006
_journal_page_last 2008
_journal_paper_doi 10.1039/b304882a
_journal_year 2003
_chemical_formula_sum 'C52 H53 Mn P2 Sn2'
_chemical_formula_weight 1032.20
_chemical_name_common
;
(eta$5!-methylcyclopentadienyl)-bis(dimethylphosphino)ethane-
vinyl-bis(triphenylstannyl)acetylide-manganese(i)
;
_chemical_name_systematic
; 
(\h^5^-methylcyclopentadienyl)-bis(dimethylphosphino)ethane-vinyl-
bis(triphenylstannyl)acetylide-manganese(I)
;
_space_group_IT_number 14
_symmetry_cell_setting monoclinic
_symmetry_space_group_name_Hall '-P 2ybc'
_symmetry_space_group_name_H-M 'P 1 21/c 1'
_atom_sites_solution_hydrogens geom
_atom_sites_solution_primary direct
_atom_sites_solution_secondary difmap
_audit_creation_method SHELXL-97
_cell_angle_alpha 90.00
_cell_angle_beta 96.074(6)
_cell_angle_gamma 90.00
_cell_formula_units_Z 4
_cell_length_a 11.1101(5)
_cell_length_b 16.0437(5)
_cell_length_c 26.5040(5)
_cell_measurement_reflns_used 8000
_cell_measurement_temperature 183(2)
_cell_measurement_theta_max 30.40
_cell_measurement_theta_min 2.85
_cell_volume 4697.7(3)
_computing_cell_refinement 'CELL, Stoe & Cie Company, Germany'
_computing_data_collection 'EXPOSE, Stoe & Cie Company, Germany'
_computing_data_reduction 'XRED, Stoe & Cie Company, Germany'
_computing_molecular_graphics 'PLATON97 (Spek, 1997)'
_computing_publication_material 'SHELXL-97 (Sheldrick, 1997)'
_computing_structure_refinement 'SHELXL-97 (Sheldrick, 1997)'
_computing_structure_solution 'SHELXS-97 (Sheldrick, 1990)'
_diffrn_ambient_temperature 183(2)
_diffrn_measured_fraction_theta_full 0.935
_diffrn_measured_fraction_theta_max 0.935
_diffrn_measurement_device_type 'Stoe IPDS diffractometer'
_diffrn_measurement_method '\f oscillation scan'
_diffrn_radiation_monochromator graphite
_diffrn_radiation_source 'fine-focus sealed tube'
_diffrn_radiation_type MoK\a
_diffrn_radiation_wavelength 0.71073
_diffrn_reflns_av_R_equivalents 0.1194
_diffrn_reflns_av_sigmaI/netI 0.2150
_diffrn_reflns_limit_h_max 15
_diffrn_reflns_limit_h_min -15
_diffrn_reflns_limit_k_max 22
_diffrn_reflns_limit_k_min 0
_diffrn_reflns_limit_l_max 37
_diffrn_reflns_limit_l_min 0
_diffrn_reflns_number 51894
_diffrn_reflns_theta_full 30.41
_diffrn_reflns_theta_max 30.41
_diffrn_reflns_theta_min 2.83
_diffrn_standards_decay_% 0
_diffrn_standards_interval_count ' image'
_diffrn_standards_interval_time 'every image'
_diffrn_standards_number '50 to 200'
_exptl_absorpt_coefficient_mu 1.421
_exptl_absorpt_correction_T_max 0.9021
_exptl_absorpt_correction_T_min 0.7339
_exptl_absorpt_correction_type numerical
_exptl_absorpt_process_details 'Coppens et al. 1965'
_exptl_crystal_colour 'dark red'
_exptl_crystal_density_diffrn 1.459
_exptl_crystal_density_meas ?
_exptl_crystal_density_method 'not measured'
_exptl_crystal_description block
_exptl_crystal_F_000 2080
_exptl_crystal_size_max 0.23
_exptl_crystal_size_mid 0.08
_exptl_crystal_size_min 0.07
_refine_diff_density_max 0.895
_refine_diff_density_min -1.878
_refine_diff_density_rms 0.109
_refine_ls_extinction_method none
_refine_ls_goodness_of_fit_ref 0.612
_refine_ls_hydrogen_treatment constr
_refine_ls_matrix_type full
_refine_ls_number_parameters 519
_refine_ls_number_reflns 13734
_refine_ls_number_restraints 0
_refine_ls_restrained_S_all 0.612
_refine_ls_R_factor_all 0.1146
_refine_ls_R_factor_gt 0.0396
_refine_ls_shift/su_max 0.002
_refine_ls_shift/su_mean 0.000
_refine_ls_structure_factor_coef Fsqd
_refine_ls_weighting_details 'w==1/[\s^2^(Fo^2^)+(0.0192P)^2^] where P==(Fo^2^+2Fc^2^)/3'
_refine_ls_weighting_scheme calc
_refine_ls_wR_factor_gt 0.0760
_refine_ls_wR_factor_ref 0.0897
_reflns_number_gt 5333
_reflns_number_total 13734
_reflns_threshold_expression >2sigma(I)
_cod_data_source_file b304882a.txt
_cod_data_source_block 2b
_cod_depositor_comments
;
The following automatic conversions were performed:
'_symmetry_cell_setting' value 'Monoclinic' changed to 'monoclinic'
according to '/home/saulius/struct/CIF-dictionaries/cif_core.dic'
dictionary named 'cif_core.dic' version 2.4.1 from 2010-06-29.

Automatic conversion script
Id: cif_fix_enum 1527 2010-12-29 10:47:43Z saulius 

The following automatic conversions were performed:

'_exptl_crystal_density_meas' value 'none' was changed to '?' - the
value is perceived as not measured.

Automatic conversion script
Id: cif_fix_values 3008 2015-01-20 13:52:24Z robertas 
;
_cod_original_sg_symbol_H-M 'P 21/c'
_cod_database_code 7103832

loop_
_symmetry_equiv_pos_as_xyz
'x, y, z'
'-x, y+1/2, -z+1/2'
'-x, -y, -z'
'x, -y-1/2, z-1/2'

loop_
_atom_site_label
_atom_site_type_symbol
_atom_site_fract_x
_atom_site_fract_y
_atom_site_fract_z
_atom_site_U_iso_or_equiv
_atom_site_adp_type
_atom_site_occupancy
_atom_site_calc_flag
_atom_site_refinement_flags
_atom_site_disorder_assembly
_atom_site_disorder_group
Sn1 Sn 0.51662(3) 0.78013(3) 0.237359(13) 0.02644(8) Uani 1 d . . .
Sn2 Sn 0.33494(4) 0.75527(3) 0.444623(14) 0.02967(9) Uani 1 d . . .
Mn1 Mn 0.09871(6) 0.77941(6) 0.20721(3) 0.02363(16) Uani 1 d . . .
P1 P 0.13545(13) 0.70779(11) 0.13993(5) 0.0304(3) Uani 1 d . . .
P2 P 0.05491(13) 0.65672(10) 0.23604(6) 0.0302(3) Uani 1 d . . .
C1 C 0.2432(4) 0.7682(3) 0.23904(16) 0.0228(10) Uani 1 d . . .
C2 C 0.3487(4) 0.7655(3) 0.26783(15) 0.0230(11) Uani 1 d . . .
C3 C 0.3534(4) 0.7613(4) 0.32190(16) 0.0262(11) Uani 1 d . . .
C4 C 0.3596(4) 0.7601(5) 0.36824(14) 0.0359(15) Uani 1 d . . .
C5 C 0.1011(6) 0.9125(4) 0.2126(2) 0.0405(14) Uani 1 d . . .
H5A H 0.1722 0.9458 0.2147 0.049 Uiso 1 calc R . .
C6 C 0.0300(6) 0.8861(5) 0.1664(2) 0.0451(17) Uani 1 d . . .
H6A H 0.0463 0.8981 0.1327 0.054 Uiso 1 calc R . .
C7 C -0.0695(6) 0.8386(5) 0.1812(2) 0.0473(18) Uani 1 d . . .
H7A H -0.1325 0.8140 0.1590 0.057 Uiso 1 calc R . .
C8 C -0.0568(5) 0.8350(4) 0.2347(2) 0.0367(14) Uani 1 d . . .
H8A H -0.1100 0.8064 0.2546 0.044 Uiso 1 calc R . .
C9 C 0.0458(5) 0.8800(4) 0.2542(2) 0.0351(14) Uani 1 d . . .
C10 C 0.0875(6) 0.8918(5) 0.3097(2) 0.0435(16) Uani 1 d . . .
H10C H 0.0510 0.9425 0.3220 0.052 Uiso 1 calc R . .
H10B H 0.1759 0.8969 0.3144 0.052 Uiso 1 calc R . .
H10A H 0.0627 0.8437 0.3289 0.052 Uiso 1 calc R . .
C11 C 0.1556(6) 0.5794(4) 0.2109(2) 0.0367(14) Uani 1 d . . .
H11B H 0.2375 0.5831 0.2295 0.044 Uiso 1 calc R . .
H11A H 0.1240 0.5225 0.2155 0.044 Uiso 1 calc R . .
C12 C 0.1627(8) 0.5962(5) 0.1543(3) 0.060(2) Uani 1 d . . .
H12B H 0.1014 0.5620 0.1338 0.072 Uiso 1 calc R . .
H12A H 0.2436 0.5801 0.1451 0.072 Uiso 1 calc R . .
C13 C -0.0985(5) 0.6166(5) 0.2187(3) 0.0459(17) Uani 1 d . . .
H13C H -0.1068 0.5621 0.2346 0.055 Uiso 1 calc R . .
H13B H -0.1130 0.6110 0.1817 0.055 Uiso 1 calc R . .
H13A H -0.1576 0.6554 0.2305 0.055 Uiso 1 calc R . .
C14 C 0.0738(6) 0.6375(5) 0.3048(2) 0.0438(17) Uani 1 d . . .
H14C H 0.0568 0.5788 0.3114 0.053 Uiso 1 calc R . .
H14B H 0.0175 0.6729 0.3213 0.053 Uiso 1 calc R . .
H14A H 0.1571 0.6507 0.3184 0.053 Uiso 1 calc R . .
C15 C 0.0126(6) 0.7019(5) 0.0873(2) 0.0493(19) Uani 1 d . . .
H15C H 0.0387 0.6671 0.0601 0.059 Uiso 1 calc R . .
H15B H -0.0065 0.7580 0.0743 0.059 Uiso 1 calc R . .
H15A H -0.0595 0.6773 0.0997 0.059 Uiso 1 calc R . .
C16 C 0.2624(5) 0.7353(5) 0.1047(2) 0.0478(19) Uani 1 d . . .
H16C H 0.2645 0.6974 0.0758 0.057 Uiso 1 calc R . .
H16B H 0.3383 0.7305 0.1270 0.057 Uiso 1 calc R . .
H16A H 0.2527 0.7927 0.0923 0.057 Uiso 1 calc R . .
C17 C 0.5132(5) 0.8936(4) 0.19446(19) 0.0270(12) Uani 1 d . . .
C18 C 0.6141(6) 0.9450(5) 0.1947(2) 0.0388(15) Uani 1 d . . .
H18A H 0.6893 0.9278 0.2120 0.047 Uiso 1 calc R . .
C19 C 0.6055(7) 1.0224(5) 0.1696(2) 0.0441(17) Uani 1 d . . .
H19A H 0.6748 1.0573 0.1706 0.053 Uiso 1 calc R . .
C20 C 0.4986(6) 1.0481(5) 0.1439(2) 0.0440(16) Uani 1 d . . .
H20A H 0.4938 1.1004 0.1271 0.053 Uiso 1 calc R . .
C21 C 0.3982(6) 0.9976(5) 0.1426(2) 0.0461(16) Uani 1 d . . .
H21A H 0.3241 1.0147 0.1243 0.055 Uiso 1 calc R . .
C22 C 0.4050(5) 0.9210(4) 0.1682(2) 0.0353(13) Uani 1 d . . .
H22A H 0.3347 0.8872 0.1677 0.042 Uiso 1 calc R . .
C23 C 0.5566(5) 0.6738(4) 0.19207(19) 0.0289(12) Uani 1 d . . .
C24 C 0.5467(6) 0.5930(4) 0.2095(2) 0.0410(15) Uani 1 d . . .
H24A H 0.5177 0.5841 0.2415 0.049 Uiso 1 calc R . .
C25 C 0.5779(7) 0.5248(5) 0.1815(3) 0.0494(18) Uani 1 d . . .
H25A H 0.5718 0.4700 0.1946 0.059 Uiso 1 calc R . .
C26 C 0.6179(6) 0.5369(6) 0.1347(3) 0.055(2) Uani 1 d . . .
H26A H 0.6392 0.4906 0.1151 0.067 Uiso 1 calc R . .
C27 C 0.6269(6) 0.6176(5) 0.1162(2) 0.0488(19) Uani 1 d . . .
H27A H 0.6532 0.6260 0.0836 0.059 Uiso 1 calc R . .
C28 C 0.5981(5) 0.6855(4) 0.1444(2) 0.0364(14) Uani 1 d . . .
H28A H 0.6064 0.7402 0.1315 0.044 Uiso 1 calc R . .
C29 C 0.6557(4) 0.7888(4) 0.29945(18) 0.0304(12) Uani 1 d . . .
C30 C 0.6898(5) 0.8643(4) 0.3229(2) 0.0352(13) Uani 1 d . . .
H30A H 0.6523 0.9146 0.3105 0.042 Uiso 1 calc R . .
C31 C 0.7789(6) 0.8669(5) 0.3646(2) 0.0432(16) Uani 1 d . . .
H31A H 0.8031 0.9188 0.3797 0.052 Uiso 1 calc R . .
C32 C 0.8306(5) 0.7944(4) 0.3832(2) 0.0389(15) Uani 1 d . . .
H32A H 0.8901 0.7969 0.4117 0.047 Uiso 1 calc R . .
C33 C 0.7999(5) 0.7192(5) 0.3626(2) 0.0421(15) Uani 1 d . . .
H33A H 0.8373 0.6697 0.3762 0.051 Uiso 1 calc R . .
C34 C 0.7097(5) 0.7159(4) 0.3197(2) 0.0351(12) Uani 1 d . . .
H34A H 0.6865 0.6636 0.3050 0.042 Uiso 1 calc R . .
C35 C 0.2806(5) 0.8745(4) 0.46973(19) 0.0308(12) Uani 1 d . . .
C36 C 0.3526(6) 0.9182(5) 0.5074(2) 0.0440(16) Uani 1 d . . .
H36A H 0.4264 0.8943 0.5222 0.053 Uiso 1 calc R . .
C37 C 0.3175(8) 0.9958(5) 0.5234(3) 0.057(2) Uani 1 d . . .
H37A H 0.3686 1.0255 0.5482 0.068 Uiso 1 calc R . .
C38 C 0.2094(9) 1.0302(5) 0.5037(3) 0.064(2) Uani 1 d . . .
H38A H 0.1850 1.0830 0.5153 0.077 Uiso 1 calc R . .
C39 C 0.1361(7) 0.9871(5) 0.4667(3) 0.0534(19) Uani 1 d . . .
H39A H 0.0612 1.0104 0.4528 0.064 Uiso 1 calc R . .
C40 C 0.1721(6) 0.9103(5) 0.4502(2) 0.0404(15) Uani 1 d . . .
H40A H 0.1215 0.8814 0.4249 0.048 Uiso 1 calc R . .
C41 C 0.1948(5) 0.6671(4) 0.4507(2) 0.0326(13) Uani 1 d . . .
C42 C 0.2072(6) 0.5868(5) 0.4322(3) 0.0452(16) Uani 1 d . . .
H42A H 0.2823 0.5706 0.4211 0.054 Uiso 1 calc R . .
C43 C 0.1144(7) 0.5303(5) 0.4295(3) 0.058(2) Uani 1 d . . .
H43A H 0.1255 0.4763 0.4160 0.070 Uiso 1 calc R . .
C44 C 0.0050(7) 0.5509(5) 0.4462(3) 0.0530(19) Uani 1 d . . .
H44A H -0.0594 0.5117 0.4438 0.064 Uiso 1 calc R . .
C45 C -0.0101(7) 0.6293(5) 0.4666(3) 0.0538(19) Uani 1 d . . .
H45A H -0.0840 0.6443 0.4792 0.065 Uiso 1 calc R . .
C46 C 0.0863(6) 0.6860(5) 0.4681(2) 0.0423(15) Uani 1 d . . .
H46A H 0.0759 0.7399 0.4819 0.051 Uiso 1 calc R . .
C47 C 0.4978(5) 0.7172(4) 0.48734(18) 0.0325(12) Uani 1 d . . .
C48 C 0.6080(5) 0.7538(5) 0.4800(2) 0.0444(15) Uani 1 d . . .
H48A H 0.6106 0.7944 0.4541 0.053 Uiso 1 calc R . .
C49 C 0.7138(6) 0.7328(6) 0.5094(3) 0.061(2) Uani 1 d . . .
H49A H 0.7869 0.7611 0.5048 0.074 Uiso 1 calc R . .
C50 C 0.7134(7) 0.6701(5) 0.5457(2) 0.0501(19) Uani 1 d . . .
H50A H 0.7865 0.6534 0.5648 0.060 Uiso 1 calc R . .
C51 C 0.6052(7) 0.6327(5) 0.5534(2) 0.0523(19) Uani 1 d . . .
H51A H 0.6035 0.5906 0.5785 0.063 Uiso 1 calc R . .
C52 C 0.4979(6) 0.6562(5) 0.5247(2) 0.0419(16) Uani 1 d . . .
H52A H 0.4240 0.6301 0.5307 0.050 Uiso 1 calc R . .

loop_
_atom_site_aniso_label
_atom_site_aniso_U_11
_atom_site_aniso_U_22
_atom_site_aniso_U_33
_atom_site_aniso_U_23
_atom_site_aniso_U_13
_atom_site_aniso_U_12
Sn1 0.02347(16) 0.0318(2) 0.02427(15) -0.00101(17) 0.00348(12) -0.00127(17)
Sn2 0.03375(18) 0.0346(3) 0.02048(14) 0.00084(16) 0.00190(12) 0.00380(18)
Mn1 0.0233(3) 0.0244(4) 0.0229(3) 0.0034(3) 0.0012(3) 0.0034(3)
P1 0.0345(7) 0.0329(10) 0.0224(6) -0.0016(6) -0.0031(5) 0.0020(6)
P2 0.0258(6) 0.0290(9) 0.0349(7) 0.0080(6) -0.0014(6) -0.0005(6)
C1 0.028(2) 0.018(3) 0.0237(19) 0.0010(18) 0.0102(16) -0.0003(19)
C2 0.023(2) 0.024(3) 0.0219(18) 0.0004(19) 0.0011(15) 0.0011(19)
C3 0.026(2) 0.028(3) 0.0244(19) 0.001(2) 0.0025(16) 0.002(2)
C4 0.039(2) 0.065(5) 0.0049(15) 0.001(2) 0.0050(15) 0.006(3)
C5 0.052(4) 0.025(4) 0.047(3) 0.003(3) 0.016(3) 0.008(3)
C6 0.060(4) 0.043(4) 0.034(3) 0.013(3) 0.009(3) 0.024(3)
C7 0.035(3) 0.061(5) 0.042(3) -0.007(3) -0.012(3) 0.025(3)
C8 0.026(3) 0.043(4) 0.042(3) 0.011(3) 0.007(2) 0.009(3)
C9 0.033(3) 0.037(4) 0.036(3) 0.002(3) 0.006(2) 0.013(3)
C10 0.051(4) 0.042(4) 0.038(3) -0.007(3) 0.007(3) 0.011(3)
C11 0.041(3) 0.024(4) 0.044(3) 0.006(3) 0.001(3) 0.004(3)
C12 0.097(6) 0.038(5) 0.043(4) -0.009(3) -0.001(4) 0.016(4)
C13 0.034(3) 0.046(5) 0.054(4) 0.014(3) -0.006(3) -0.009(3)
C14 0.045(4) 0.048(5) 0.038(3) 0.019(3) 0.003(3) 0.000(3)
C15 0.051(4) 0.059(6) 0.037(3) -0.005(3) 0.001(3) -0.009(3)
C16 0.038(3) 0.071(6) 0.035(3) -0.020(3) 0.009(2) -0.002(3)
C17 0.034(3) 0.028(3) 0.021(2) -0.003(2) 0.009(2) -0.004(2)
C18 0.039(3) 0.049(5) 0.028(3) -0.001(3) 0.002(2) -0.008(3)
C19 0.056(4) 0.041(4) 0.037(3) -0.002(3) 0.010(3) -0.022(3)
C20 0.063(4) 0.035(4) 0.036(3) 0.004(3) 0.013(3) -0.007(3)
C21 0.049(4) 0.040(4) 0.049(4) 0.007(3) 0.006(3) 0.003(3)
C22 0.033(3) 0.039(4) 0.034(3) 0.004(3) 0.004(2) -0.003(3)
C23 0.024(2) 0.041(4) 0.022(2) -0.006(2) 0.0050(19) 0.001(2)
C24 0.046(4) 0.036(4) 0.043(4) -0.006(3) 0.011(3) -0.007(3)
C25 0.053(4) 0.037(5) 0.058(4) -0.005(3) 0.008(4) -0.005(3)
C26 0.049(4) 0.064(6) 0.052(4) -0.027(4) 0.000(3) 0.009(4)
C27 0.053(4) 0.067(6) 0.028(3) -0.011(3) 0.012(3) 0.015(4)
C28 0.039(3) 0.045(4) 0.026(2) 0.001(2) 0.009(2) 0.009(3)
C29 0.023(2) 0.041(4) 0.026(2) 0.003(3) -0.0021(17) -0.002(3)
C30 0.037(3) 0.035(4) 0.033(3) 0.000(2) -0.001(2) -0.001(3)
C31 0.051(4) 0.041(4) 0.035(3) -0.001(3) -0.007(3) -0.005(3)
C32 0.038(3) 0.049(5) 0.027(2) 0.005(3) -0.009(2) -0.005(3)
C33 0.040(3) 0.047(4) 0.037(3) 0.008(3) -0.003(2) 0.002(3)
C34 0.037(3) 0.029(3) 0.039(3) 0.002(3) 0.003(2) -0.004(3)
C35 0.039(3) 0.031(4) 0.023(2) 0.003(2) 0.005(2) 0.003(3)
C36 0.054(4) 0.044(5) 0.032(3) -0.004(3) 0.000(3) -0.003(3)
C37 0.080(6) 0.049(5) 0.042(4) -0.012(4) 0.010(4) -0.012(4)
C38 0.094(7) 0.038(5) 0.065(5) -0.009(4) 0.030(5) 0.004(4)
C39 0.063(4) 0.046(5) 0.052(4) 0.010(4) 0.009(3) 0.020(4)
C40 0.047(4) 0.041(4) 0.033(3) 0.003(3) 0.005(3) 0.009(3)
C41 0.040(3) 0.030(4) 0.027(2) 0.003(2) 0.000(2) 0.006(3)
C42 0.045(4) 0.039(4) 0.053(4) -0.009(3) 0.014(3) -0.001(3)
C43 0.074(5) 0.041(5) 0.060(5) -0.011(4) 0.005(4) -0.002(4)
C44 0.057(4) 0.051(5) 0.048(4) 0.018(3) -0.006(3) -0.016(4)
C45 0.051(4) 0.058(5) 0.055(4) 0.008(4) 0.018(3) -0.001(4)
C46 0.048(4) 0.048(4) 0.033(3) -0.005(3) 0.010(3) 0.003(3)
C47 0.033(2) 0.036(3) 0.026(2) 0.000(2) -0.0039(19) 0.010(3)
C48 0.042(3) 0.047(4) 0.044(3) 0.010(3) 0.001(2) 0.009(3)
C49 0.035(3) 0.062(6) 0.085(5) 0.011(5) 0.000(3) 0.002(3)
C50 0.052(4) 0.055(5) 0.041(3) -0.001(3) -0.007(3) 0.014(4)
C51 0.068(5) 0.064(6) 0.024(3) 0.010(3) -0.002(3) 0.019(4)
C52 0.047(3) 0.048(5) 0.029(3) 0.009(3) -0.001(2) 0.008(3)

loop_
_atom_type_symbol
_atom_type_description
_atom_type_scat_dispersion_real
_atom_type_scat_dispersion_imag
_atom_type_scat_source
C C 0.0033 0.0016 'International Tables Vol C Tables 4.2.6.8 and 6.1.1.4'
H H 0.0000 0.0000 'International Tables Vol C Tables 4.2.6.8 and 6.1.1.4'
Mn Mn 0.3368 0.7283 'International Tables Vol C Tables 4.2.6.8 and 6.1.1.4'
P P 0.1023 0.0942 'International Tables Vol C Tables 4.2.6.8 and 6.1.1.4'
Sn Sn -0.6537 1.4246 'International Tables Vol C Tables 4.2.6.8 and 6.1.1.4'

loop_
_geom_angle_atom_site_label_1
_geom_angle_atom_site_label_2
_geom_angle_atom_site_label_3
_geom_angle
_geom_angle_site_symmetry_1
_geom_angle_site_symmetry_3
_geom_angle_publ_flag
C2 Sn1 C29 107.87(17) . . ?
C2 Sn1 C17 109.2(2) . . ?
C29 Sn1 C17 108.9(2) . . ?
C2 Sn1 C23 111.4(2) . . ?
C29 Sn1 C23 107.8(2) . . ?
C17 Sn1 C23 111.7(2) . . ?
C4 Sn2 C47 109.81(19) . . ?
C4 Sn2 C41 105.8(2) . . ?
C47 Sn2 C41 111.1(2) . . ?
C4 Sn2 C35 110.0(2) . . ?
C47 Sn2 C35 110.2(2) . . ?
C41 Sn2 C35 109.9(2) . . ?
C1 Mn1 C6 126.4(3) . . ?
C1 Mn1 C8 127.9(2) . . ?
C6 Mn1 C8 65.0(2) . . ?
C1 Mn1 C5 93.8(3) . . ?
C6 Mn1 C5 39.7(3) . . ?
C8 Mn1 C5 64.3(3) . . ?
C1 Mn1 C7 158.2(3) . . ?
C6 Mn1 C7 39.2(3) . . ?
C8 Mn1 C7 38.5(2) . . ?
C5 Mn1 C7 65.4(3) . . ?
C1 Mn1 C9 95.2(2) . . ?
C6 Mn1 C9 65.5(2) . . ?
C8 Mn1 C9 38.1(2) . . ?
C5 Mn1 C9 38.5(2) . . ?
C7 Mn1 C9 64.7(2) . . ?
C1 Mn1 P2 88.01(17) . . ?
C6 Mn1 P2 145.4(2) . . ?
C8 Mn1 P2 92.20(18) . . ?
C5 Mn1 P2 151.29(18) . . ?
C7 Mn1 P2 107.0(2) . . ?
C9 Mn1 P2 112.80(18) . . ?
C1 Mn1 P1 95.64(15) . . ?
C6 Mn1 P1 95.54(19) . . ?
C8 Mn1 P1 136.15(17) . . ?
C5 Mn1 P1 125.07(18) . . ?
C7 Mn1 P1 101.61(18) . . ?
C9 Mn1 P1 161.03(17) . . ?
P2 Mn1 P1 83.11(7) . . ?
C16 P1 C15 100.1(3) . . ?
C16 P1 C12 102.7(4) . . ?
C15 P1 C12 101.4(4) . . ?
C16 P1 Mn1 120.6(2) . . ?
C15 P1 Mn1 117.0(2) . . ?
C12 P1 Mn1 112.4(2) . . ?
C13 P2 C14 101.3(3) . . ?
C13 P2 C11 104.9(3) . . ?
C14 P2 C11 103.7(3) . . ?
C13 P2 Mn1 117.6(2) . . ?
C14 P2 Mn1 119.4(3) . . ?
C11 P2 Mn1 108.3(2) . . ?
C2 C1 Mn1 172.9(4) . . ?
C1 C2 C3 120.8(4) . . ?
C1 C2 Sn1 122.3(3) . . ?
C3 C2 Sn1 116.5(3) . . ?
C4 C3 C2 177.8(6) . . ?
C3 C4 Sn2 169.2(4) . . ?
C9 C5 C6 107.9(6) . . ?
C9 C5 Mn1 71.4(4) . . ?
C6 C5 Mn1 69.5(4) . . ?
C7 C6 C5 107.0(5) . . ?
C7 C6 Mn1 71.2(4) . . ?
C5 C6 Mn1 70.8(3) . . ?
C8 C7 C6 107.4(6) . . ?
C8 C7 Mn1 70.6(3) . . ?
C6 C7 Mn1 69.6(3) . . ?
C9 C8 C7 109.9(6) . . ?
C9 C8 Mn1 71.7(3) . . ?
C7 C8 Mn1 70.9(3) . . ?
C8 C9 C5 107.8(5) . . ?
C8 C9 C10 125.3(6) . . ?
C5 C9 C10 126.9(6) . . ?
C8 C9 Mn1 70.3(4) . . ?
C5 C9 Mn1 70.1(3) . . ?
C10 C9 Mn1 125.7(4) . . ?
C12 C11 P2 109.4(5) . . ?
C11 C12 P1 110.3(5) . . ?
C18 C17 C22 117.9(6) . . ?
C18 C17 Sn1 122.1(4) . . ?
C22 C17 Sn1 119.8(4) . . ?
C17 C18 C19 120.4(6) . . ?
C20 C19 C18 120.9(6) . . ?
C19 C20 C21 119.6(7) . . ?
C20 C21 C22 120.1(6) . . ?
C17 C22 C21 121.1(6) . . ?
C24 C23 C28 118.1(6) . . ?
C24 C23 Sn1 121.7(4) . . ?
C28 C23 Sn1 120.1(5) . . ?
C23 C24 C25 121.9(6) . . ?
C26 C25 C24 119.5(7) . . ?
C25 C26 C27 119.5(7) . . ?
C28 C27 C26 121.0(6) . . ?
C27 C28 C23 120.0(6) . . ?
C30 C29 C34 118.1(5) . . ?
C30 C29 Sn1 122.6(4) . . ?
C34 C29 Sn1 119.2(4) . . ?
C29 C30 C31 120.8(6) . . ?
C32 C31 C30 119.6(6) . . ?
C33 C32 C31 122.3(5) . . ?
C32 C33 C34 118.6(6) . . ?
C29 C34 C33 120.7(6) . . ?
C40 C35 C36 118.0(6) . . ?
C40 C35 Sn2 121.2(5) . . ?
C36 C35 Sn2 120.8(5) . . ?
C37 C36 C35 120.6(7) . . ?
C38 C37 C36 120.6(7) . . ?
C37 C38 C39 119.4(7) . . ?
C40 C39 C38 119.9(7) . . ?
C39 C40 C35 121.4(7) . . ?
C46 C41 C42 116.6(6) . . ?
C46 C41 Sn2 123.9(5) . . ?
C42 C41 Sn2 119.3(5) . . ?
C43 C42 C41 121.9(7) . . ?
C42 C43 C44 120.7(7) . . ?
C43 C44 C45 119.4(7) . . ?
C44 C45 C46 118.5(7) . . ?
C41 C46 C45 122.9(7) . . ?
C48 C47 C52 117.5(5) . . ?
C48 C47 Sn2 121.2(4) . . ?
C52 C47 Sn2 121.3(4) . . ?
C49 C48 C47 121.9(6) . . ?
C48 C49 C50 120.1(7) . . ?
C51 C50 C49 119.0(6) . . ?
C50 C51 C52 120.6(7) . . ?
C47 C52 C51 120.9(6) . . ?

loop_
_geom_bond_atom_site_label_1
_geom_bond_atom_site_label_2
_geom_bond_distance
_geom_bond_site_symmetry_2
_geom_bond_publ_flag
Sn1 C2 2.123(4) . ?
Sn1 C29 2.139(5) . ?
Sn1 C17 2.145(6) . ?
Sn1 C23 2.159(6) . ?
Sn2 C4 2.073(4) . ?
Sn2 C47 2.120(5) . ?
Sn2 C41 2.122(6) . ?
Sn2 C35 2.134(6) . ?
Mn1 C1 1.742(5) . ?
Mn1 C6 2.123(6) . ?
Mn1 C8 2.140(6) . ?
Mn1 C5 2.141(7) . ?
Mn1 C7 2.144(6) . ?
Mn1 C9 2.158(6) . ?
Mn1 P2 2.1849(18) . ?
Mn1 P1 2.1956(16) . ?
P1 C16 1.827(6) . ?
P1 C15 1.847(6) . ?
P1 C12 1.849(8) . ?
P2 C13 1.834(6) . ?
P2 C14 1.839(6) . ?
P2 C11 1.843(6) . ?
C1 C2 1.330(6) . ?
C2 C3 1.430(6) . ?
C3 C4 1.223(5) . ?
C5 C9 1.417(8) . ?
C5 C6 1.448(10) . ?
C6 C7 1.431(10) . ?
C7 C8 1.413(8) . ?
C8 C9 1.402(8) . ?
C9 C10 1.507(8) . ?
C11 C12 1.535(9) . ?
C17 C18 1.391(8) . ?
C17 C22 1.395(8) . ?
C18 C19 1.407(10) . ?
C19 C20 1.369(10) . ?
C20 C21 1.376(9) . ?
C21 C22 1.403(9) . ?
C23 C24 1.384(9) . ?
C23 C28 1.404(7) . ?
C24 C25 1.387(10) . ?
C25 C26 1.376(10) . ?
C26 C27 1.392(11) . ?
C27 C28 1.377(9) . ?
C29 C30 1.395(9) . ?
C29 C34 1.397(8) . ?
C30 C31 1.404(8) . ?
C31 C32 1.367(9) . ?
C32 C33 1.354(10) . ?
C33 C34 1.433(7) . ?
C35 C40 1.385(8) . ?
C35 C36 1.400(8) . ?
C36 C37 1.385(10) . ?
C37 C38 1.373(12) . ?
C38 C39 1.392(11) . ?
C39 C40 1.381(10) . ?
C41 C46 1.370(8) . ?
C41 C42 1.392(9) . ?
C42 C43 1.369(10) . ?
C43 C44 1.376(11) . ?
C44 C45 1.387(11) . ?
C45 C46 1.402(10) . ?
C47 C48 1.390(8) . ?
C47 C52 1.392(8) . ?
C48 C49 1.381(8) . ?
C49 C50 1.392(11) . ?
C50 C51 1.378(10) . ?
C51 C52 1.397(9) . ?

loop_
_geom_torsion_atom_site_label_1
_geom_torsion_atom_site_label_2
_geom_torsion_atom_site_label_3
_geom_torsion_atom_site_label_4
_geom_torsion
_geom_torsion_site_symmetry_1
_geom_torsion_site_symmetry_2
_geom_torsion_site_symmetry_3
_geom_torsion_site_symmetry_4
_geom_torsion_publ_flag
C1 Mn1 P1 C16 -54.4(3) . . . . ?
C6 Mn1 P1 C16 73.1(3) . . . . ?
C8 Mn1 P1 C16 132.4(4) . . . . ?
C5 Mn1 P1 C16 44.3(4) . . . . ?
C7 Mn1 P1 C16 112.3(4) . . . . ?
C9 Mn1 P1 C16 70.2(6) . . . . ?
P2 Mn1 P1 C16 -141.7(3) . . . . ?
C1 Mn1 P1 C15 -176.3(3) . . . . ?
C6 Mn1 P1 C15 -48.9(3) . . . . ?
C8 Mn1 P1 C15 10.4(4) . . . . ?
C5 Mn1 P1 C15 -77.7(4) . . . . ?
C7 Mn1 P1 C15 -9.7(4) . . . . ?
C9 Mn1 P1 C15 -51.7(6) . . . . ?
P2 Mn1 P1 C15 96.4(3) . . . . ?
C1 Mn1 P1 C12 67.0(4) . . . . ?
C6 Mn1 P1 C12 -165.5(4) . . . . ?
C8 Mn1 P1 C12 -106.3(4) . . . . ?
C5 Mn1 P1 C12 165.7(4) . . . . ?
C7 Mn1 P1 C12 -126.3(4) . . . . ?
C9 Mn1 P1 C12 -168.4(6) . . . . ?
P2 Mn1 P1 C12 -20.3(3) . . . . ?
C1 Mn1 P2 C13 179.5(3) . . . . ?
C6 Mn1 P2 C13 5.2(4) . . . . ?
C8 Mn1 P2 C13 51.7(3) . . . . ?
C5 Mn1 P2 C13 85.2(5) . . . . ?
C7 Mn1 P2 C13 15.5(3) . . . . ?
C9 Mn1 P2 C13 84.7(3) . . . . ?
P1 Mn1 P2 C13 -84.5(3) . . . . ?
C1 Mn1 P2 C14 56.3(3) . . . . ?
C6 Mn1 P2 C14 -118.0(4) . . . . ?
C8 Mn1 P2 C14 -71.5(3) . . . . ?
C5 Mn1 P2 C14 -38.0(5) . . . . ?
C7 Mn1 P2 C14 -107.7(3) . . . . ?
C9 Mn1 P2 C14 -38.5(3) . . . . ?
P1 Mn1 P2 C14 152.2(3) . . . . ?
C1 Mn1 P2 C11 -61.9(3) . . . . ?
C6 Mn1 P2 C11 123.8(4) . . . . ?
C8 Mn1 P2 C11 170.3(3) . . . . ?
C5 Mn1 P2 C11 -156.2(4) . . . . ?
C7 Mn1 P2 C11 134.1(3) . . . . ?
C9 Mn1 P2 C11 -156.7(3) . . . . ?
P1 Mn1 P2 C11 34.0(2) . . . . ?
C6 Mn1 C1 C2 77(3) . . . . ?
C8 Mn1 C1 C2 -8(4) . . . . ?
C5 Mn1 C1 C2 52(3) . . . . ?
C7 Mn1 C1 C2 35(4) . . . . ?
C9 Mn1 C1 C2 13(3) . . . . ?
P2 Mn1 C1 C2 -99(3) . . . . ?
P1 Mn1 C1 C2 178(3) . . . . ?
Mn1 C1 C2 C3 37(4) . . . . ?
Mn1 C1 C2 Sn1 -136(3) . . . . ?
C29 Sn1 C2 C1 171.9(5) . . . . ?
C17 Sn1 C2 C1 53.7(5) . . . . ?
C23 Sn1 C2 C1 -70.1(5) . . . . ?
C29 Sn1 C2 C3 -1.8(5) . . . . ?
C17 Sn1 C2 C3 -119.9(4) . . . . ?
C23 Sn1 C2 C3 116.3(4) . . . . ?
C1 C2 C3 C4 -122(15) . . . . ?
Sn1 C2 C3 C4 52(15) . . . . ?
C2 C3 C4 Sn2 129(13) . . . . ?
C47 Sn2 C4 C3 157(3) . . . . ?
C41 Sn2 C4 C3 37(3) . . . . ?
C35 Sn2 C4 C3 -82(3) . . . . ?
C1 Mn1 C5 C9 -93.6(4) . . . . ?
C6 Mn1 C5 C9 118.2(5) . . . . ?
C8 Mn1 C5 C9 37.0(3) . . . . ?
C7 Mn1 C5 C9 79.7(4) . . . . ?
P2 Mn1 C5 C9 -0.7(6) . . . . ?
P1 Mn1 C5 C9 166.8(3) . . . . ?
C1 Mn1 C5 C6 148.3(4) . . . . ?
C8 Mn1 C5 C6 -81.1(4) . . . . ?
C7 Mn1 C5 C6 -38.4(4) . . . . ?
C9 Mn1 C5 C6 -118.2(5) . . . . ?
P2 Mn1 C5 C6 -118.9(4) . . . . ?
P1 Mn1 C5 C6 48.6(4) . . . . ?
C9 C5 C6 C7 1.0(7) . . . . ?
Mn1 C5 C6 C7 62.4(5) . . . . ?
C9 C5 C6 Mn1 -61.4(4) . . . . ?
C1 Mn1 C6 C7 -157.2(4) . . . . ?
C8 Mn1 C6 C7 -37.4(4) . . . . ?
C5 Mn1 C6 C7 -116.5(5) . . . . ?
C9 Mn1 C6 C7 -79.4(4) . . . . ?
P2 Mn1 C6 C7 15.7(6) . . . . ?
P1 Mn1 C6 C7 101.6(4) . . . . ?
C1 Mn1 C6 C5 -40.7(5) . . . . ?
C8 Mn1 C6 C5 79.2(4) . . . . ?
C7 Mn1 C6 C5 116.5(5) . . . . ?
C9 Mn1 C6 C5 37.1(4) . . . . ?
P2 Mn1 C6 C5 132.2(4) . . . . ?
P1 Mn1 C6 C5 -141.9(3) . . . . ?
C5 C6 C7 C8 -1.3(7) . . . . ?
Mn1 C6 C7 C8 60.8(4) . . . . ?
C5 C6 C7 Mn1 -62.1(4) . . . . ?
C1 Mn1 C7 C8 -60.7(9) . . . . ?
C6 Mn1 C7 C8 -117.9(6) . . . . ?
C5 Mn1 C7 C8 -79.0(4) . . . . ?
C9 Mn1 C7 C8 -36.4(4) . . . . ?
P2 Mn1 C7 C8 71.3(4) . . . . ?
P1 Mn1 C7 C8 157.6(4) . . . . ?
C1 Mn1 C7 C6 57.3(8) . . . . ?
C8 Mn1 C7 C6 117.9(6) . . . . ?
C5 Mn1 C7 C6 39.0(4) . . . . ?
C9 Mn1 C7 C6 81.6(4) . . . . ?
P2 Mn1 C7 C6 -170.7(3) . . . . ?
P1 Mn1 C7 C6 -84.5(4) . . . . ?
C6 C7 C8 C9 1.1(7) . . . . ?
Mn1 C7 C8 C9 61.4(4) . . . . ?
C6 C7 C8 Mn1 -60.2(4) . . . . ?
C1 Mn1 C8 C9 36.2(5) . . . . ?
C6 Mn1 C8 C9 -81.6(4) . . . . ?
C5 Mn1 C8 C9 -37.4(4) . . . . ?
C7 Mn1 C8 C9 -119.6(6) . . . . ?
P2 Mn1 C8 C9 125.4(3) . . . . ?
P1 Mn1 C8 C9 -152.2(3) . . . . ?
C1 Mn1 C8 C7 155.8(4) . . . . ?
C6 Mn1 C8 C7 38.0(4) . . . . ?
C5 Mn1 C8 C7 82.2(5) . . . . ?
C9 Mn1 C8 C7 119.6(6) . . . . ?
P2 Mn1 C8 C7 -115.0(4) . . . . ?
P1 Mn1 C8 C7 -32.6(5) . . . . ?
C7 C8 C9 C5 -0.5(7) . . . . ?
Mn1 C8 C9 C5 60.3(4) . . . . ?
C7 C8 C9 C10 178.7(6) . . . . ?
Mn1 C8 C9 C10 -120.4(6) . . . . ?
C7 C8 C9 Mn1 -60.9(4) . . . . ?
C6 C5 C9 C8 -0.3(7) . . . . ?
Mn1 C5 C9 C8 -60.5(4) . . . . ?
C6 C5 C9 C10 -179.5(6) . . . . ?
Mn1 C5 C9 C10 120.3(6) . . . . ?
C6 C5 C9 Mn1 60.2(4) . . . . ?
C1 Mn1 C9 C8 -152.0(4) . . . . ?
C6 Mn1 C9 C8 80.1(4) . . . . ?
C5 Mn1 C9 C8 118.4(5) . . . . ?
C7 Mn1 C9 C8 36.8(4) . . . . ?
P2 Mn1 C9 C8 -62.0(4) . . . . ?
P1 Mn1 C9 C8 83.3(6) . . . . ?
C1 Mn1 C9 C5 89.6(4) . . . . ?
C6 Mn1 C9 C5 -38.2(4) . . . . ?
C8 Mn1 C9 C5 -118.4(5) . . . . ?
C7 Mn1 C9 C5 -81.6(4) . . . . ?
P2 Mn1 C9 C5 179.6(3) . . . . ?
P1 Mn1 C9 C5 -35.1(7) . . . . ?
C1 Mn1 C9 C10 -32.1(6) . . . . ?
C6 Mn1 C9 C10 -159.9(7) . . . . ?
C8 Mn1 C9 C10 119.9(7) . . . . ?
C5 Mn1 C9 C10 -121.7(7) . . . . ?
C7 Mn1 C9 C10 156.7(7) . . . . ?
P2 Mn1 C9 C10 57.9(6) . . . . ?
P1 Mn1 C9 C10 -156.8(4) . . . . ?
C13 P2 C11 C12 82.0(5) . . . . ?
C14 P2 C11 C12 -172.1(5) . . . . ?
Mn1 P2 C11 C12 -44.3(5) . . . . ?
P2 C11 C12 P1 27.4(7) . . . . ?
C16 P1 C12 C11 130.0(5) . . . . ?
C15 P1 C12 C11 -126.8(6) . . . . ?
Mn1 P1 C12 C11 -1.1(7) . . . . ?
C2 Sn1 C17 C18 141.8(5) . . . . ?
C29 Sn1 C17 C18 24.3(5) . . . . ?
C23 Sn1 C17 C18 -94.5(5) . . . . ?
C2 Sn1 C17 C22 -33.3(5) . . . . ?
C29 Sn1 C17 C22 -150.8(4) . . . . ?
C23 Sn1 C17 C22 90.4(5) . . . . ?
C22 C17 C18 C19 0.7(9) . . . . ?
Sn1 C17 C18 C19 -174.5(5) . . . . ?
C17 C18 C19 C20 -0.9(10) . . . . ?
C18 C19 C20 C21 0.0(10) . . . . ?
C19 C20 C21 C22 1.1(10) . . . . ?
C18 C17 C22 C21 0.4(9) . . . . ?
Sn1 C17 C22 C21 175.7(5) . . . . ?
C20 C21 C22 C17 -1.3(10) . . . . ?
C2 Sn1 C23 C24 -48.3(5) . . . . ?
C29 Sn1 C23 C24 69.8(5) . . . . ?
C17 Sn1 C23 C24 -170.7(5) . . . . ?
C2 Sn1 C23 C28 134.1(4) . . . . ?
C29 Sn1 C23 C28 -107.8(4) . . . . ?
C17 Sn1 C23 C28 11.7(5) . . . . ?
C28 C23 C24 C25 0.8(9) . . . . ?
Sn1 C23 C24 C25 -176.8(5) . . . . ?
C23 C24 C25 C26 -1.2(11) . . . . ?
C24 C25 C26 C27 0.2(11) . . . . ?
C25 C26 C27 C28 1.0(11) . . . . ?
C26 C27 C28 C23 -1.4(10) . . . . ?
C24 C23 C28 C27 0.5(8) . . . . ?
Sn1 C23 C28 C27 178.1(5) . . . . ?
C2 Sn1 C29 C30 -87.8(5) . . . . ?
C17 Sn1 C29 C30 30.5(5) . . . . ?
C23 Sn1 C29 C30 151.8(4) . . . . ?
C2 Sn1 C29 C34 88.0(4) . . . . ?
C17 Sn1 C29 C34 -153.7(4) . . . . ?
C23 Sn1 C29 C34 -32.4(5) . . . . ?
C34 C29 C30 C31 2.1(8) . . . . ?
Sn1 C29 C30 C31 178.0(5) . . . . ?
C29 C30 C31 C32 -1.7(10) . . . . ?
C30 C31 C32 C33 0.7(10) . . . . ?
C31 C32 C33 C34 -0.2(9) . . . . ?
C30 C29 C34 C33 -1.6(8) . . . . ?
Sn1 C29 C34 C33 -177.6(4) . . . . ?
C32 C33 C34 C29 0.7(9) . . . . ?
C4 Sn2 C35 C40 63.5(5) . . . . ?
C47 Sn2 C35 C40 -175.3(5) . . . . ?
C41 Sn2 C35 C40 -52.6(5) . . . . ?
C4 Sn2 C35 C36 -118.0(5) . . . . ?
C47 Sn2 C35 C36 3.3(5) . . . . ?
C41 Sn2 C35 C36 125.9(5) . . . . ?
C40 C35 C36 C37 -1.8(10) . . . . ?
Sn2 C35 C36 C37 179.6(5) . . . . ?
C35 C36 C37 C38 2.1(11) . . . . ?
C36 C37 C38 C39 -1.2(12) . . . . ?
C37 C38 C39 C40 0.2(12) . . . . ?
C38 C39 C40 C35 0.1(11) . . . . ?
C36 C35 C40 C39 0.7(9) . . . . ?
Sn2 C35 C40 C39 179.3(5) . . . . ?
C4 Sn2 C41 C46 -118.5(5) . . . . ?
C47 Sn2 C41 C46 122.4(5) . . . . ?
C35 Sn2 C41 C46 0.2(5) . . . . ?
C4 Sn2 C41 C42 55.8(5) . . . . ?
C47 Sn2 C41 C42 -63.3(5) . . . . ?
C35 Sn2 C41 C42 174.5(5) . . . . ?
C46 C41 C42 C43 2.6(10) . . . . ?
Sn2 C41 C42 C43 -172.1(6) . . . . ?
C41 C42 C43 C44 -1.3(12) . . . . ?
C42 C43 C44 C45 -0.9(11) . . . . ?
C43 C44 C45 C46 1.7(10) . . . . ?
C42 C41 C46 C45 -1.8(9) . . . . ?
Sn2 C41 C46 C45 172.7(5) . . . . ?
C44 C45 C46 C41 -0.3(10) . . . . ?
C4 Sn2 C47 C48 48.2(6) . . . . ?
C41 Sn2 C47 C48 164.8(5) . . . . ?
C35 Sn2 C47 C48 -73.2(5) . . . . ?
C4 Sn2 C47 C52 -133.6(5) . . . . ?
C41 Sn2 C47 C52 -16.9(6) . . . . ?
C35 Sn2 C47 C52 105.1(5) . . . . ?
C52 C47 C48 C49 -1.8(10) . . . . ?
Sn2 C47 C48 C49 176.5(6) . . . . ?
C47 C48 C49 C50 3.6(12) . . . . ?
C48 C49 C50 C51 -3.2(12) . . . . ?
C49 C50 C51 C52 1.2(11) . . . . ?
C48 C47 C52 C51 -0.2(10) . . . . ?
Sn2 C47 C52 C51 -178.6(5) . . . . ?
C50 C51 C52 C47 0.6(11) . . . . ?
